data_7235440
loop_
_publ_author_name
'Kalita, Subarna Jyoti'
'Mecadon, Hormi'
'Deka, Dibakar C.'

_publ_section_title
;
 FeCl3&#x00B7;6H2O catalyzed aqueous media domino synthesis of
 5-monoalkylbarbiturates: water as both reactant and solvent
;
_journal_issue 20
_journal_name_full 'RSC Adv.'
_journal_page_first 10402
_journal_paper_doi 10.1039/C4RA00093E
_journal_volume 4
_journal_year 2014
_chemical_formula_moiety 'C16 H17 Cl N2 O4'
_chemical_formula_sum 'C16 H17 Cl N2 O4'
_chemical_formula_weight 336.77
_space_group_IT_number 2
_space_group_name_Hall '-P 1'
_space_group_name_H-M_alt 'P -1'
_symmetry_cell_setting triclinic
_symmetry_space_group_name_H-M 'P -1'
_atom_sites_solution_hydrogens geom
_atom_sites_solution_primary direct
_atom_sites_solution_secondary difmap
_audit_creation_method SHELXL-97
_cell_angle_alpha 91.01(4)
_cell_angle_beta 92.57(3)
_cell_angle_gamma 99.07(4)
_cell_formula_units_Z 2
_cell_length_a 7.503(6)
_cell_length_b 8.497(6)
_cell_length_c 12.678(10)
_cell_measurement_temperature 293(2)
_cell_volume 797.1(11)
_computing_structure_refinement 'SHELXL-97 (Sheldrick, 1997)'
_diffrn_ambient_temperature 293(2)
_diffrn_measured_fraction_theta_full 0.977
_diffrn_measured_fraction_theta_max 0.977
_diffrn_radiation_monochromator graphite
_diffrn_radiation_source 'fine-focus sealed tube'
_diffrn_radiation_type MoK\a
_diffrn_radiation_wavelength 0.71073
_diffrn_reflns_av_R_equivalents 0.0260
_diffrn_reflns_av_sigmaI/netI 0.0254
_diffrn_reflns_limit_h_max 11
_diffrn_reflns_limit_h_min -12
_diffrn_reflns_limit_k_max 13
_diffrn_reflns_limit_k_min -13
_diffrn_reflns_limit_l_max 20
_diffrn_reflns_limit_l_min -20
_diffrn_reflns_number 23789
_diffrn_reflns_theta_full 34.68
_diffrn_reflns_theta_max 34.68
_diffrn_reflns_theta_min 1.61
_exptl_absorpt_coefficient_mu 0.261
_exptl_crystal_density_diffrn 1.403
_exptl_crystal_density_method 'not measured'
_exptl_crystal_F_000 332
_refine_diff_density_max 0.504
_refine_diff_density_min -0.349
_refine_diff_density_rms 0.060
_refine_ls_extinction_method none
_refine_ls_goodness_of_fit_ref 0.799
_refine_ls_hydrogen_treatment mixed
_refine_ls_matrix_type full
_refine_ls_number_parameters 276
_refine_ls_number_reflns 6851
_refine_ls_number_restraints 0
_refine_ls_restrained_S_all 0.799
_refine_ls_R_factor_all 0.0805
_refine_ls_R_factor_gt 0.0561
_refine_ls_shift/su_max 0.037
_refine_ls_shift/su_mean 0.006
_refine_ls_structure_factor_coef Fsqd
_refine_ls_weighting_details 'calc w=1/[\s^2^(Fo^2^)+(0.1868P)^2^+0.1485P] where P=(Fo^2^+2Fc^2^)/3'
_refine_ls_weighting_scheme calc
_refine_ls_wR_factor_gt 0.1874
_refine_ls_wR_factor_ref 0.2291
_reflns_number_gt 4506
_reflns_number_total 6851
_reflns_threshold_expression >2sigma(I)
_cod_data_source_file c4ra00093e1.cif
_cod_data_source_block deka_0m
_cod_database_code 7235440

loop_
_symmetry_equiv_pos_as_xyz
'x, y, z'
'-x, -y, -z'

loop_
_atom_site_label
_atom_site_type_symbol
_atom_site_fract_x
_atom_site_fract_y
_atom_site_fract_z
_atom_site_U_iso_or_equiv
_atom_site_adp_type
_atom_site_occupancy
_atom_site_symmetry_multiplicity
_atom_site_calc_flag
Cl1 Cl 0.35662(8) 0.49908(7) 0.35230(4) 0.07285(19) Uani 1 1 d
N2 N -0.10362(17) 0.44560(15) 0.29372(10) 0.0444(3) Uani 1 1 d
N1 N -0.16580(16) 0.16824(14) 0.25221(10) 0.0440(3) Uani 1 1 d
O1 O 0.57548(15) 0.36488(16) 0.09777(10) 0.0555(3) Uani 1 1 d
O2 O -0.14588(17) 0.08312(15) 0.08356(10) 0.0566(3) Uani 1 1 d
O3 O -0.2048(2) 0.26508(19) 0.41586(11) 0.0700(4) Uani 1 1 d
O4 O 0.00461(19) 0.62012(14) 0.17038(11) 0.0567(3) Uani 1 1 d
C1 C 0.3136(2) 0.2934(2) 0.32969(12) 0.0487(3) Uani 1 1 d
C2 C 0.3411(3) 0.1956(3) 0.41473(14) 0.0677(5) Uani 1 1 d
C3 C 0.3077(3) 0.0326(3) 0.40050(18) 0.0723(6) Uani 1 1 d
C4 C 0.2513(3) -0.0341(3) 0.30235(19) 0.0653(5) Uani 1 1 d
C5 C 0.2255(2) 0.06380(19) 0.21807(14) 0.0488(3) Uani 1 1 d
C6 C 0.25306(16) 0.23018(16) 0.22998(10) 0.0384(2) Uani 1 1 d
C7 C 0.20946(16) 0.33292(15) 0.13807(10) 0.0359(2) Uani 1 1 d
C8 C 0.27138(18) 0.27717(18) 0.03316(10) 0.0415(3) Uani 1 1 d
C9 C 0.47403(18) 0.29696(17) 0.02777(11) 0.0412(3) Uani 1 1 d
C10 C 0.5433(3) 0.2327(3) -0.07026(15) 0.0576(4) Uani 1 1 d
C11 C 0.00092(17) 0.34628(15) 0.12828(10) 0.0372(2) Uani 1 1 d
C12 C -0.03440(18) 0.48247(16) 0.19718(11) 0.0408(3) Uani 1 1 d
C13 C -0.1591(2) 0.29084(19) 0.32673(12) 0.0458(3) Uani 1 1 d
C14 C -0.11340(17) 0.18984(16) 0.14977(11) 0.0408(3) Uani 1 1 d
C15 C -0.1229(4) 0.5766(3) 0.36708(19) 0.0653(5) Uani 1 1 d
C16 C -0.2353(3) 0.0058(2) 0.2857(2) 0.0663(5) Uani 1 1 d
H8A H 0.213(3) 0.178(3) 0.0173(19) 0.060(6) Uiso 1 1 d
H8B H 0.232(3) 0.342(3) -0.0207(18) 0.053(5) Uiso 1 1 d
H3 H 0.329(4) -0.051(4) 0.463(2) 0.087(8) Uiso 1 1 d
H5 H 0.185(4) 0.024(4) 0.145(3) 0.094(9) Uiso 1 1 d
H10A H 0.482(5) 0.266(4) -0.138(3) 0.118(12) Uiso 1 1 d
H2 H 0.397(5) 0.253(4) 0.469(3) 0.106(11) Uiso 1 1 d
H10B H 0.666(5) 0.268(4) -0.077(3) 0.108(11) Uiso 1 1 d
H4 H 0.254(5) -0.147(5) 0.293(3) 0.125(13) Uiso 1 1 d
H16B H -0.358(5) -0.003(4) 0.284(2) 0.087(8) Uiso 1 1 d
H16A H -0.197(6) -0.009(6) 0.350(4) 0.141(16) Uiso 1 1 d
H15B H -0.215(4) 0.539(4) 0.419(3) 0.092(9) Uiso 1 1 d
H15A H -0.027(6) 0.584(5) 0.415(4) 0.131(14) Uiso 1 1 d
H16C H -0.197(4) -0.086(4) 0.247(3) 0.092(9) Uiso 1 1 d
H10C H 0.519(4) 0.139(3) -0.070(2) 0.073(8) Uiso 1 1 d
H15C H -0.157(5) 0.647(4) 0.324(3) 0.096(10) Uiso 1 1 d
H7 H 0.276(2) 0.442(2) 0.1494(15) 0.041(4) Uiso 1 1 d
H11 H -0.019(3) 0.380(2) 0.0550(17) 0.047(5) Uiso 1 1 d

loop_
_atom_site_aniso_label
_atom_site_aniso_U_11
_atom_site_aniso_U_22
_atom_site_aniso_U_33
_atom_site_aniso_U_23
_atom_site_aniso_U_13
_atom_site_aniso_U_12
Cl1 0.0742(3) 0.0775(3) 0.0636(3) -0.0295(2) -0.0198(2) 0.0118(2)
N2 0.0443(6) 0.0444(6) 0.0445(6) -0.0055(4) 0.0040(4) 0.0076(4)
N1 0.0386(5) 0.0417(5) 0.0498(6) 0.0001(5) 0.0051(4) -0.0004(4)
O1 0.0383(5) 0.0704(7) 0.0554(6) -0.0136(5) -0.0014(4) 0.0034(5)
O2 0.0534(6) 0.0520(6) 0.0603(7) -0.0174(5) -0.0016(5) -0.0007(5)
O3 0.0844(10) 0.0745(9) 0.0489(7) 0.0033(6) 0.0205(7) 0.0011(7)
O4 0.0676(7) 0.0405(5) 0.0623(7) 0.0060(5) 0.0022(6) 0.0091(5)
C1 0.0410(6) 0.0681(9) 0.0377(6) -0.0033(6) -0.0015(5) 0.0123(6)
C2 0.0599(10) 0.1098(17) 0.0379(8) 0.0088(9) 0.0002(7) 0.0271(11)
C3 0.0653(11) 0.0971(16) 0.0613(11) 0.0340(11) 0.0116(9) 0.0278(10)
C4 0.0554(9) 0.0647(10) 0.0792(13) 0.0273(10) 0.0094(9) 0.0156(8)
C5 0.0443(7) 0.0479(7) 0.0552(8) 0.0063(6) 0.0020(6) 0.0099(5)
C6 0.0308(5) 0.0488(6) 0.0358(5) 0.0003(4) 0.0005(4) 0.0071(4)
C7 0.0318(5) 0.0401(5) 0.0346(5) -0.0015(4) -0.0001(4) 0.0029(4)
C8 0.0364(6) 0.0524(7) 0.0344(6) -0.0030(5) 0.0012(4) 0.0033(5)
C9 0.0374(6) 0.0448(6) 0.0413(6) 0.0009(5) 0.0043(5) 0.0052(5)
C10 0.0502(8) 0.0708(11) 0.0512(9) -0.0096(8) 0.0123(7) 0.0056(8)
C11 0.0343(5) 0.0407(5) 0.0363(5) 0.0005(4) -0.0007(4) 0.0056(4)
C12 0.0379(6) 0.0403(6) 0.0447(6) 0.0011(5) -0.0005(5) 0.0081(4)
C13 0.0421(6) 0.0507(7) 0.0436(7) 0.0009(5) 0.0057(5) 0.0032(5)
C14 0.0321(5) 0.0425(6) 0.0465(7) -0.0042(5) -0.0013(4) 0.0033(4)
C15 0.0758(13) 0.0581(9) 0.0636(11) -0.0152(8) 0.0144(10) 0.0145(9)
C16 0.0646(11) 0.0497(9) 0.0800(14) 0.0081(9) 0.0168(10) -0.0092(8)

loop_
_atom_type_symbol
_atom_type_description
_atom_type_scat_dispersion_real
_atom_type_scat_dispersion_imag
_atom_type_scat_source
C C 0.0033 0.0016 'International Tables Vol C Tables 4.2.6.8 and 6.1.1.4'
H H 0.0000 0.0000 'International Tables Vol C Tables 4.2.6.8 and 6.1.1.4'
N N 0.0061 0.0033 'International Tables Vol C Tables 4.2.6.8 and 6.1.1.4'
O O 0.0106 0.0060 'International Tables Vol C Tables 4.2.6.8 and 6.1.1.4'
Cl Cl 0.1484 0.1585 'International Tables Vol C Tables 4.2.6.8 and 6.1.1.4'

loop_
_geom_angle_atom_site_label_1
_geom_angle_atom_site_label_2
_geom_angle_atom_site_label_3
_geom_angle
C12 N2 C13 124.22(13)
C12 N2 C15 118.45(15)
C13 N2 C15 117.33(15)
C14 N1 C13 124.15(13)
C14 N1 C16 118.77(15)
C13 N1 C16 117.08(16)
C6 C1 C2 121.78(19)
C6 C1 Cl1 120.41(13)
C2 C1 Cl1 117.81(16)
C3 C2 C1 119.7(2)
C3 C2 H2 129(2)
C1 C2 H2 110(2)
C2 C3 C4 120.13(18)
C2 C3 H3 123.6(16)
C4 C3 H3 116.3(16)
C3 C4 C5 119.8(2)
C3 C4 H4 116(2)
C5 C4 H4 123(2)
C4 C5 C6 121.79(19)
C4 C5 H5 124.4(18)
C6 C5 H5 113.8(18)
C1 C6 C5 116.72(14)
C1 C6 C7 122.97(14)
C5 C6 C7 120.26(13)
C8 C7 C6 113.18(12)
C8 C7 C11 110.13(10)
C6 C7 C11 111.81(10)
C8 C7 H7 104.6(11)
C6 C7 H7 109.5(11)
C11 C7 H7 107.1(11)
C9 C8 C7 113.51(11)
C9 C8 H8A 114.9(15)
C7 C8 H8A 109.0(15)
C9 C8 H8B 105.6(13)
C7 C8 H8B 108.3(14)
H8A C8 H8B 105(2)
O1 C9 C10 121.86(15)
O1 C9 C8 122.07(13)
C10 C9 C8 116.05(13)
C9 C10 H10A 113(2)
C9 C10 H10B 113(2)
H10A C10 H10B 105(3)
C9 C10 H10C 107(2)
H10A C10 H10C 105(3)
H10B C10 H10C 113(3)
C14 C11 C12 114.11(12)
C14 C11 C7 111.08(11)
C12 C11 C7 109.34(11)
C14 C11 H11 112.0(12)
C12 C11 H11 105.2(12)
C7 C11 H11 104.5(12)
O4 C12 N2 121.55(14)
O4 C12 C11 121.22(14)
N2 C12 C11 117.15(13)
O3 C13 N1 121.45(16)
O3 C13 N2 121.24(16)
N1 C13 N2 117.27(14)
O2 C14 N1 121.45(14)
O2 C14 C11 122.11(14)
N1 C14 C11 116.17(12)
N2 C15 H15B 110(2)
N2 C15 H15A 106(3)
H15B C15 H15A 95(3)
N2 C15 H15C 102(2)
H15B C15 H15C 113(3)
H15A C15 H15C 131(3)
N1 C16 H16B 106.7(19)
N1 C16 H16A 111(3)
H16B C16 H16A 108(4)
N1 C16 H16C 118.1(17)
H16B C16 H16C 111(3)
H16A C16 H16C 102(3)

loop_
_geom_bond_atom_site_label_1
_geom_bond_atom_site_label_2
_geom_bond_distance
Cl1 C1 1.743(2)
N2 C12 1.373(2)
N2 C13 1.393(2)
N2 C15 1.467(2)
N1 C14 1.381(2)
N1 C13 1.387(2)
N1 C16 1.473(2)
O1 C9 1.218(2)
O2 C14 1.2130(19)
O3 C13 1.209(2)
O4 C12 1.2183(19)
C1 C6 1.393(2)
C1 C2 1.400(3)
C2 C3 1.375(4)
C2 H2 0.88(4)
C3 C4 1.379(4)
C3 H3 1.10(3)
C4 C5 1.391(3)
C4 H4 0.96(4)
C5 C6 1.401(2)
C5 H5 1.00(3)
C6 C7 1.523(2)
C7 C8 1.520(2)
C7 C11 1.586(2)
C7 H7 0.984(19)
C8 C9 1.508(2)
C8 H8A 0.90(2)
C8 H8B 0.95(2)
C9 C10 1.496(2)
C10 H10A 1.02(4)
C10 H10B 0.93(4)
C10 H10C 0.79(3)
C11 C14 1.500(2)
C11 C12 1.501(2)
C11 H11 0.99(2)
C15 H15B 1.00(3)
C15 H15A 0.91(5)
C15 H15C 0.88(3)
C16 H16B 0.91(3)
C16 H16A 0.87(5)
C16 H16C 1.00(3)
